data_1532460
loop_
_publ_author_name
'Mitsudo, Koichi'
'Sato, Hidehiko'
'Yamasaki, Arata'
'Kamimoto, Natsuyo'
'Goto, Jun'
'Mandai, Hiroki'
'Suga, Seiji'

_publ_section_title
;
 Synthesis and Properties of Ethene-Bridged Terthiophenes.
;
_journal_issue 19
_journal_name_full 'Organic letters'
_journal_page_first 4858
_journal_page_last 4861
_journal_paper_doi 10.1021/acs.orglett.5b02417
_journal_volume 17
_journal_year 2015
_chemical_formula_moiety 'C24 H24 S3'
_chemical_formula_sum 'C24 H24 S3'
_chemical_formula_weight 408.61
_space_group_crystal_system monoclinic
_space_group_IT_number 14
_space_group_name_Hall '-P 2ybc'
_space_group_name_H-M_alt 'P 1 21/c 1'
_symmetry_space_group_name_Hall '-P 2ybc'
_symmetry_space_group_name_H-M 'P 1 21/c 1'
_atom_sites_solution_hydrogens geom
_audit_creation_method SHELXL-2014/7
_cell_angle_alpha 90
_cell_angle_beta 97.436(14)
_cell_angle_gamma 90
_cell_formula_units_Z 4
_cell_length_a 11.959(11)
_cell_length_b 22.114(19)
_cell_length_c 7.632(6)
_cell_measurement_reflns_used 5757
_cell_measurement_temperature 100.1500
_cell_measurement_theta_max 27.4700
_cell_measurement_theta_min 3.1385
_cell_volume 2001(3)
_computing_cell_refinement 'CrystalClear (Rigaku Inc., 2008)'
_computing_data_collection 'CrystalClear (Rigaku Inc., 2008)'
_computing_data_reduction 'CrystalClear (Rigaku Inc., 2008)'
_computing_molecular_graphics 'Yadokari-XG 2009 (Wakita Nemoto et al., 2009)'
_computing_publication_material 'Yadokari-XG 2009 (Wakita,Nemoto et al., 2009)'
_computing_structure_refinement 'SHELXL-2014/7 (Sheldrick, 2014)'
_computing_structure_solution
;
????
;
_diffrn_ambient_temperature 100.1500
_diffrn_detector_area_resol_mean 28.5714
_diffrn_measured_fraction_theta_full 0.998
_diffrn_measured_fraction_theta_max 0.992
_diffrn_measurement_device_type 'Rigaku Saturn724'
_diffrn_measurement_method dtprofit.ref
_diffrn_radiation_type MoK\a
_diffrn_radiation_wavelength 0.71075
_diffrn_reflns_av_R_equivalents 0.0620
_diffrn_reflns_av_unetI/netI 0.0385
_diffrn_reflns_laue_measured_fraction_full 0.998
_diffrn_reflns_laue_measured_fraction_max 0.992
_diffrn_reflns_limit_h_max 15
_diffrn_reflns_limit_h_min -15
_diffrn_reflns_limit_k_max 28
_diffrn_reflns_limit_k_min 0
_diffrn_reflns_limit_l_max 9
_diffrn_reflns_limit_l_min 0
_diffrn_reflns_number 4573
_diffrn_reflns_point_group_measured_fraction_full 0.998
_diffrn_reflns_point_group_measured_fraction_max 0.992
_diffrn_reflns_theta_full 25.242
_diffrn_reflns_theta_max 27.520
_diffrn_reflns_theta_min 3.254
_exptl_absorpt_coefficient_mu 0.377
_exptl_absorpt_correction_T_max 1.0000
_exptl_absorpt_correction_T_min 0.8972
_exptl_absorpt_correction_type multi-scan
_exptl_absorpt_process_details 'REQAB (Rigaku, 1998)'
_exptl_crystal_colour Colorless
_exptl_crystal_density_diffrn 1.356
_exptl_crystal_description Needle
_exptl_crystal_F_000 864
_exptl_crystal_size_max 0.6000
_exptl_crystal_size_mid 0.0500
_exptl_crystal_size_min 0.0100
_refine_diff_density_max 0.383
_refine_diff_density_min -0.352
_refine_diff_density_rms 0.078
_refine_ls_extinction_method none
_refine_ls_goodness_of_fit_ref 1.162
_refine_ls_hydrogen_treatment constr
_refine_ls_matrix_type full
_refine_ls_number_parameters 246
_refine_ls_number_reflns 4573
_refine_ls_number_restraints 0
_refine_ls_restrained_S_all 1.162
_refine_ls_R_factor_all 0.0687
_refine_ls_R_factor_gt 0.0595
_refine_ls_shift/su_max 0.000
_refine_ls_shift/su_mean 0.000
_refine_ls_structure_factor_coef Fsqd
_refine_ls_weighting_details 'w=1/[\s^2^(Fo^2^)+(0.0365P)^2^+2.6935P] where P=(Fo^2^+2Fc^2^)/3'
_refine_ls_weighting_scheme calc
_refine_ls_wR_factor_gt 0.1166
_refine_ls_wR_factor_ref 0.1220
_reflns_Friedel_coverage 0.000
_reflns_number_gt 4038
_reflns_number_total 4573
_reflns_threshold_expression 'I > 2\s(I)'
_cod_data_source_file ol5b02417_si_002.cif
_cod_data_source_block 1a
_cod_depositor_comments
;
The following automatic conversions were performed:

'_exptl_absorpt_correction_type' value 'Multi-scan' changed to
'multi-scan' according to
/usr/data/users/saulius/crontab/automatic-downloads/rss-feeds/ACS/lib/dictionaries/cif_core.dic
dictionary named 'cif_core.dic' version 2.4.2 from 2011-04-26.

Automatic conversion script
Id: cif_fix_values 3271 2015-04-21 07:52:19Z andrius 

 Adding full bibliography for 1532457--1532461.cif.
;
_cod_database_code 1532460
_shelx_shelxl_version_number 2014/7
_shelx_space_group_comment
;
The symmetry employed for this shelxl refinement is uniquely defined
by the following loop, which should always be used as a source of
symmetry information in preference to the above space-group names.
They are only intended as comments.
;
_shelx_estimated_absorpt_t_min 0.805
_shelx_estimated_absorpt_t_max 0.996

loop_
_space_group_symop_operation_xyz
'x, y, z'
'-x, y+1/2, -z+1/2'
'-x, -y, -z'
'x, -y-1/2, z-1/2'

loop_
_atom_site_label
_atom_site_type_symbol
_atom_site_fract_x
_atom_site_fract_y
_atom_site_fract_z
_atom_site_U_iso_or_equiv
_atom_site_adp_type
_atom_site_occupancy
_atom_site_site_symmetry_order
_atom_site_calc_flag
_atom_site_refinement_flags_posn
_atom_site_refinement_flags_adp
S1 S 0.29143(5) 0.18222(3) 0.98799(9) 0.02302(16) Uani 1 1 d . .
C1 C 0.2478(2) 0.25629(12) 1.0100(4) 0.0259(6) Uani 1 1 d . .
H1 H 0.1754 0.2670 1.0386 0.031 Uiso 1 1 calc R U
C2 C 0.3277(2) 0.29731(12) 0.9822(3) 0.0229(5) Uani 1 1 d . .
H2 H 0.3170 0.3398 0.9889 0.028 Uiso 1 1 calc R U
C3 C 0.4305(2) 0.27014(11) 0.9416(3) 0.0178(5) Uani 1 1 d . .
C4 C 0.4221(2) 0.20651(11) 0.9419(3) 0.0182(5) Uani 1 1 d . .
C5 C 0.5145(2) 0.17095(10) 0.9089(3) 0.0162(5) Uani 1 1 d . .
S2 S 0.52125(5) 0.09227(3) 0.90010(8) 0.01857(15) Uani 1 1 d . .
C6 C 0.66180(19) 0.09601(11) 0.8608(3) 0.0166(5) Uani 1 1 d . .
C7 C 0.7346(2) 0.04795(10) 0.8408(3) 0.0174(5) Uani 1 1 d . .
S3 S 0.70460(5) -0.02871(3) 0.84631(9) 0.02126(16) Uani 1 1 d . .
C8 C 0.8416(2) -0.04660(11) 0.8151(3) 0.0221(5) Uani 1 1 d . .
H8 H 0.8681 -0.0869 0.8088 0.027 Uiso 1 1 calc R U
C9 C 0.9075(2) 0.00267(11) 0.8004(3) 0.0209(5) Uani 1 1 d . .
H9 H 0.9846 0.0004 0.7830 0.025 Uiso 1 1 calc R U
C10 C 0.8478(2) 0.05879(11) 0.8141(3) 0.0174(5) Uani 1 1 d . .
C11 C 0.8879(2) 0.11894(11) 0.8034(3) 0.0175(5) Uani 1 1 d . .
C12 C 0.81420(19) 0.16575(11) 0.8227(3) 0.0166(5) Uani 1 1 d . .
H12 H 0.8401 0.2062 0.8162 0.020 Uiso 1 1 calc R U
C13 C 0.70123(19) 0.15549(11) 0.8519(3) 0.0165(5) Uani 1 1 d . .
C14 C 0.6151(2) 0.19952(11) 0.8786(3) 0.0164(5) Uani 1 1 d . .
C15 C 0.6219(2) 0.26302(10) 0.8758(3) 0.0171(5) Uani 1 1 d . .
H15 H 0.6901 0.2816 0.8530 0.020 Uiso 1 1 calc R U
C16 C 0.5315(2) 0.29912(11) 0.9055(3) 0.0174(5) Uani 1 1 d . .
C17 C 0.5346(2) 0.36759(11) 0.8990(3) 0.0196(5) Uani 1 1 d . .
H17 H 0.5124 0.3833 1.0110 0.024 Uiso 1 1 calc R U
H17A H 0.4768 0.3812 0.8023 0.024 Uiso 1 1 calc R U
C18 C 0.6470(2) 0.39638(11) 0.8714(3) 0.0209(5) Uani 1 1 d . .
H18 H 0.7046 0.3855 0.9716 0.025 Uiso 1 1 calc R U
H18A H 0.6718 0.3800 0.7620 0.025 Uiso 1 1 calc R U
C19 C 0.6383(2) 0.46511(11) 0.8574(4) 0.0255(6) Uani 1 1 d . .
H19 H 0.5820 0.4758 0.7553 0.031 Uiso 1 1 calc R U
H19A H 0.6111 0.4812 0.9654 0.031 Uiso 1 1 calc R U
C20 C 0.7506(3) 0.49496(13) 0.8349(4) 0.0326(7) Uani 1 1 d . .
H20 H 0.8054 0.4866 0.9389 0.049 Uiso 1 1 calc R U
H20A H 0.7399 0.5387 0.8220 0.049 Uiso 1 1 calc R U
H20B H 0.7785 0.4787 0.7293 0.049 Uiso 1 1 calc R U
C21 C 1.0070(2) 0.13089(11) 0.7660(3) 0.0194(5) Uani 1 1 d . .
H21 H 1.0583 0.1013 0.8321 0.023 Uiso 1 1 calc R U
H21A H 1.0302 0.1718 0.8096 0.023 Uiso 1 1 calc R U
C22 C 1.0200(2) 0.12665(11) 0.5672(3) 0.0200(5) Uani 1 1 d . .
H22 H 1.1007 0.1310 0.5528 0.024 Uiso 1 1 calc R U
H22A H 0.9949 0.0862 0.5229 0.024 Uiso 1 1 calc R U
C23 C 0.9523(2) 0.17476(11) 0.4562(3) 0.0206(5) Uani 1 1 d . .
H23 H 0.9790 0.2152 0.4987 0.025 Uiso 1 1 calc R U
H23A H 0.8720 0.1712 0.4739 0.025 Uiso 1 1 calc R U
C24 C 0.9615(3) 0.17006(13) 0.2581(4) 0.0338(7) Uani 1 1 d . .
H24 H 1.0399 0.1768 0.2384 0.051 Uiso 1 1 calc R U
H24A H 0.9130 0.2006 0.1939 0.051 Uiso 1 1 calc R U
H24B H 0.9375 0.1297 0.2156 0.051 Uiso 1 1 calc R U

loop_
_atom_site_aniso_label
_atom_site_aniso_U_11
_atom_site_aniso_U_22
_atom_site_aniso_U_33
_atom_site_aniso_U_23
_atom_site_aniso_U_13
_atom_site_aniso_U_12
S1 0.0167(3) 0.0221(3) 0.0311(4) 0.0021(3) 0.0063(2) -0.0001(2)
C1 0.0196(12) 0.0268(13) 0.0322(15) 0.0028(11) 0.0066(11) 0.0065(10)
C2 0.0213(12) 0.0213(12) 0.0261(13) 0.0010(10) 0.0025(10) 0.0047(10)
C3 0.0172(11) 0.0199(12) 0.0158(12) 0.0007(9) 0.0000(9) 0.0013(9)
C4 0.0159(11) 0.0195(12) 0.0191(12) 0.0017(10) 0.0022(9) -0.0001(9)
C5 0.0168(11) 0.0158(11) 0.0161(11) -0.0010(9) 0.0027(9) -0.0012(9)
S2 0.0179(3) 0.0149(3) 0.0237(3) -0.0008(2) 0.0055(2) -0.0018(2)
C6 0.0165(11) 0.0185(11) 0.0151(11) 0.0005(9) 0.0025(9) -0.0032(9)
C7 0.0217(12) 0.0156(11) 0.0148(11) 0.0012(9) 0.0015(9) -0.0014(9)
S3 0.0228(3) 0.0144(3) 0.0271(3) 0.0000(2) 0.0054(3) -0.0005(2)
C8 0.0243(13) 0.0178(12) 0.0243(13) -0.0001(10) 0.0031(10) 0.0058(10)
C9 0.0209(12) 0.0206(12) 0.0214(13) 0.0023(10) 0.0031(10) 0.0041(9)
C10 0.0203(12) 0.0172(11) 0.0148(11) 0.0004(9) 0.0021(9) 0.0007(9)
C11 0.0167(11) 0.0206(12) 0.0149(11) 0.0007(9) 0.0007(9) -0.0011(9)
C12 0.0160(11) 0.0159(11) 0.0176(12) 0.0001(9) 0.0015(9) -0.0028(8)
C13 0.0170(11) 0.0177(11) 0.0148(11) -0.0013(9) 0.0015(9) -0.0013(9)
C14 0.0163(11) 0.0166(11) 0.0160(11) 0.0000(9) 0.0005(9) 0.0004(9)
C15 0.0184(11) 0.0168(11) 0.0158(12) 0.0003(9) 0.0015(9) -0.0041(9)
C16 0.0195(12) 0.0175(11) 0.0150(11) -0.0016(9) 0.0014(9) 0.0000(9)
C17 0.0203(12) 0.0156(11) 0.0227(13) -0.0015(10) 0.0019(10) 0.0006(9)
C18 0.0240(12) 0.0162(11) 0.0216(13) -0.0002(10) -0.0003(10) 0.0009(10)
C19 0.0298(14) 0.0159(12) 0.0287(14) -0.0005(10) -0.0044(11) -0.0029(10)
C20 0.0408(17) 0.0237(14) 0.0304(15) 0.0057(12) -0.0060(13) -0.0106(12)
C21 0.0154(11) 0.0190(12) 0.0235(13) 0.0008(10) 0.0013(10) -0.0006(9)
C22 0.0173(11) 0.0188(12) 0.0247(13) 0.0010(10) 0.0055(10) -0.0003(9)
C23 0.0217(12) 0.0183(12) 0.0229(13) 0.0005(10) 0.0066(10) 0.0001(9)
C24 0.0468(18) 0.0293(15) 0.0265(15) 0.0023(12) 0.0092(13) 0.0088(13)

loop_
_atom_type_symbol
_atom_type_description
_atom_type_scat_dispersion_real
_atom_type_scat_dispersion_imag
_atom_type_scat_source
C C 0.0033 0.0016 'International Tables Vol C Tables 4.2.6.8 and 6.1.1.4'
H H 0.0000 0.0000 'International Tables Vol C Tables 4.2.6.8 and 6.1.1.4'
S S 0.1246 0.1234 'International Tables Vol C Tables 4.2.6.8 and 6.1.1.4'

loop_
_geom_angle_atom_site_label_1
_geom_angle_atom_site_label_2
_geom_angle_atom_site_label_3
_geom_angle
C4 S1 C1 90.99(13)
C2 C1 S1 113.0(2)
C2 C1 H1 123.5
S1 C1 H1 123.5
C1 C2 C3 113.2(2)
C1 C2 H2 123.4
C3 C2 H2 123.4
C4 C3 C16 120.7(2)
C4 C3 C2 110.7(2)
C16 C3 C2 128.6(2)
C5 C4 C3 120.0(2)
C5 C4 S1 127.9(2)
C3 C4 S1 112.08(18)
C14 C5 C4 119.2(2)
C14 C5 S2 113.44(18)
C4 C5 S2 127.35(19)
C5 S2 C6 90.55(11)
C7 C6 C13 119.4(2)
C7 C6 S2 127.63(19)
C13 C6 S2 112.95(18)
C6 C7 C10 120.6(2)
C6 C7 S3 127.5(2)
C10 C7 S3 111.94(18)
C8 S3 C7 91.02(12)
C9 C8 S3 113.4(2)
C9 C8 H8 123.3
S3 C8 H8 123.3
C8 C9 C10 112.8(2)
C8 C9 H9 123.6
C10 C9 H9 123.6
C7 C10 C11 120.2(2)
C7 C10 C9 110.9(2)
C11 C10 C9 128.9(2)
C12 C11 C10 118.1(2)
C12 C11 C21 121.3(2)
C10 C11 C21 120.5(2)
C11 C12 C13 122.2(2)
C11 C12 H12 118.9
C13 C12 H12 118.9
C6 C13 C12 119.5(2)
C6 C13 C14 111.9(2)
C12 C13 C14 128.6(2)
C5 C14 C15 120.2(2)
C5 C14 C13 111.1(2)
C15 C14 C13 128.6(2)
C16 C15 C14 121.7(2)
C16 C15 H15 119.2
C14 C15 H15 119.2
C15 C16 C3 118.1(2)
C15 C16 C17 123.2(2)
C3 C16 C17 118.7(2)
C16 C17 C18 116.5(2)
C16 C17 H17 108.2
C18 C17 H17 108.2
C16 C17 H17A 108.2
C18 C17 H17A 108.2
H17 C17 H17A 107.3
C19 C18 C17 111.8(2)
C19 C18 H18 109.3
C17 C18 H18 109.3
C19 C18 H18A 109.3
C17 C18 H18A 109.3
H18 C18 H18A 107.9
C20 C19 C18 112.7(2)
C20 C19 H19 109.1
C18 C19 H19 109.1
C20 C19 H19A 109.1
C18 C19 H19A 109.1
H19 C19 H19A 107.8
C19 C20 H20 109.5
C19 C20 H20A 109.5
H20 C20 H20A 109.5
C19 C20 H20B 109.5
H20 C20 H20B 109.5
H20A C20 H20B 109.5
C11 C21 C22 113.0(2)
C11 C21 H21 109.0
C22 C21 H21 109.0
C11 C21 H21A 109.0
C22 C21 H21A 109.0
H21 C21 H21A 107.8
C23 C22 C21 112.9(2)
C23 C22 H22 109.0
C21 C22 H22 109.0
C23 C22 H22A 109.0
C21 C22 H22A 109.0
H22 C22 H22A 107.8
C22 C23 C24 113.6(2)
C22 C23 H23 108.9
C24 C23 H23 108.9
C22 C23 H23A 108.9
C24 C23 H23A 108.9
H23 C23 H23A 107.7
C23 C24 H24 109.5
C23 C24 H24A 109.5
H24 C24 H24A 109.5
C23 C24 H24B 109.5
H24 C24 H24B 109.5
H24A C24 H24B 109.5

loop_
_geom_bond_atom_site_label_1
_geom_bond_atom_site_label_2
_geom_bond_distance
S1 C4 1.732(3)
S1 C1 1.734(3)
C1 C2 1.354(4)
C1 H1 0.9500
C2 C3 1.437(4)
C2 H2 0.9500
C3 C4 1.411(4)
C3 C16 1.425(3)
C4 C5 1.405(3)
C5 C14 1.404(3)
C5 S2 1.743(3)
S2 C6 1.747(3)
C6 C7 1.395(3)
C6 C13 1.402(3)
C7 C10 1.416(4)
C7 S3 1.734(3)
S3 C8 1.732(3)
C8 C9 1.358(4)
C8 H8 0.9500
C9 C10 1.442(3)
C9 H9 0.9500
C10 C11 1.420(3)
C11 C12 1.380(3)
C11 C21 1.512(3)
C12 C13 1.416(3)
C12 H12 0.9500
C13 C14 1.451(3)
C14 C15 1.407(3)
C15 C16 1.386(3)
C15 H15 0.9500
C16 C17 1.516(3)
C17 C18 1.527(4)
C17 H17 0.9900
C17 H17A 0.9900
C18 C19 1.526(4)
C18 H18 0.9900
C18 H18A 0.9900
C19 C20 1.526(4)
C19 H19 0.9900
C19 H19A 0.9900
C20 H20 0.9800
C20 H20A 0.9800
C20 H20B 0.9800
C21 C22 1.548(4)
C21 H21 0.9900
C21 H21A 0.9900
C22 C23 1.525(3)
C22 H22 0.9900
C22 H22A 0.9900
C23 C24 1.533(4)
C23 H23 0.9900
C23 H23A 0.9900
C24 H24 0.9800
C24 H24A 0.9800
C24 H24B 0.9800

loop_
_geom_torsion_atom_site_label_1
_geom_torsion_atom_site_label_2
_geom_torsion_atom_site_label_3
_geom_torsion_atom_site_label_4
_geom_torsion
C4 S1 C1 C2 0.6(2)
S1 C1 C2 C3 -0.2(3)
C1 C2 C3 C4 -0.3(3)
C1 C2 C3 C16 -179.8(2)
C16 C3 C4 C5 0.9(4)
C2 C3 C4 C5 -178.6(2)
C16 C3 C4 S1 -179.72(18)
C2 C3 C4 S1 0.7(3)
C1 S1 C4 C5 178.6(2)
C1 S1 C4 C3 -0.7(2)
C3 C4 C5 C14 1.0(3)
S1 C4 C5 C14 -178.26(19)
C3 C4 C5 S2 -179.02(19)
S1 C4 C5 S2 1.7(4)
C14 C5 S2 C6 1.42(19)
C4 C5 S2 C6 -178.6(2)
C5 S2 C6 C7 178.2(2)
C5 S2 C6 C13 -0.97(19)
C13 C6 C7 C10 0.9(3)
S2 C6 C7 C10 -178.27(18)
C13 C6 C7 S3 -179.83(18)
S2 C6 C7 S3 1.0(3)
C6 C7 S3 C8 -178.9(2)
C10 C7 S3 C8 0.42(19)
C7 S3 C8 C9 -0.2(2)
S3 C8 C9 C10 -0.1(3)
C6 C7 C10 C11 -1.4(3)
S3 C7 C10 C11 179.16(18)
C6 C7 C10 C9 178.9(2)
S3 C7 C10 C9 -0.5(3)
C8 C9 C10 C7 0.4(3)
C8 C9 C10 C11 -179.3(2)
C7 C10 C11 C12 1.1(3)
C9 C10 C11 C12 -179.3(2)
C7 C10 C11 C21 -177.0(2)
C9 C10 C11 C21 2.6(4)
C10 C11 C12 C13 -0.2(3)
C21 C11 C12 C13 177.9(2)
C7 C6 C13 C12 0.0(3)
S2 C6 C13 C12 179.26(18)
C7 C6 C13 C14 -179.0(2)
S2 C6 C13 C14 0.3(3)
C11 C12 C13 C6 -0.3(4)
C11 C12 C13 C14 178.4(2)
C4 C5 C14 C15 -2.0(3)
S2 C5 C14 C15 178.00(18)
C4 C5 C14 C13 178.5(2)
S2 C5 C14 C13 -1.5(3)
C6 C13 C14 C5 0.8(3)
C12 C13 C14 C5 -178.1(2)
C6 C13 C14 C15 -178.7(2)
C12 C13 C14 C15 2.5(4)
C5 C14 C15 C16 1.1(4)
C13 C14 C15 C16 -179.5(2)
C14 C15 C16 C3 0.8(3)
C14 C15 C16 C17 -178.4(2)
C4 C3 C16 C15 -1.8(3)
C2 C3 C16 C15 177.7(2)
C4 C3 C16 C17 177.4(2)
C2 C3 C16 C17 -3.1(4)
C15 C16 C17 C18 -4.6(3)
C3 C16 C17 C18 176.3(2)
C16 C17 C18 C19 177.0(2)
C17 C18 C19 C20 178.4(2)
C12 C11 C21 C22 -96.8(3)
C10 C11 C21 C22 81.2(3)
C11 C21 C22 C23 64.1(3)
C21 C22 C23 C24 -178.3(2)
